data_2231735
loop_
_publ_author_name
'Huang, Xing'
'Ren, Li-Hong'
'Yin, Rong-Hua'
'Gao, Feng'

_publ_section_title
;
 4-Benzyloxy-2-bromo-1-methoxybenzene
;
_journal_coeditor_code XU5279
_journal_issue 9
_journal_name_full 'Acta Crystallographica Section E'
_journal_page_first o2330
_journal_paper_doi 10.1107/S1600536811031989
_journal_volume 67
_journal_year 2011
_chemical_formula_iupac 'C14 H13 Br O2'
_chemical_formula_moiety 'C14 H13 Br O2'
_chemical_formula_sum 'C14 H13 Br O2'
_chemical_formula_weight 293.15
_chemical_name_systematic 4-Benzyloxy-2-bromo-1-methoxybenzene
_space_group_IT_number 14
_symmetry_cell_setting monoclinic
_symmetry_space_group_name_Hall '-P 2ybc'
_symmetry_space_group_name_H-M 'P 1 21/c 1'
_atom_sites_solution_hydrogens geom
_atom_sites_solution_primary direct
_atom_sites_solution_secondary difmap
_audit_creation_method SHELXL-97
_cell_angle_alpha 90.00
_cell_angle_beta 94.401(10)
_cell_angle_gamma 90.00
_cell_formula_units_Z 4
_cell_length_a 6.1415(7)
_cell_length_b 8.2635(7)
_cell_length_c 25.287(2)
_cell_measurement_reflns_used 1416
_cell_measurement_temperature 293(2)
_cell_measurement_theta_max 26.3116
_cell_measurement_theta_min 2.933
_cell_volume 1279.5(2)
_computing_cell_refinement 'CrysAlis PRO CCD (Oxford Diffraction, 2010)'
_computing_data_collection 'CrysAlis PRO CCD (Oxford Diffraction, 2010)'
_computing_data_reduction 'CrysAlis PRO CCD (Oxford Diffraction, 2010)'
_computing_molecular_graphics 'OLEX2 (Dolomanov <i>et al.</i>, 2009)'
_computing_publication_material 'publCIF (Westrip, 2010)'
_computing_structure_refinement 'SHELXL97 (Sheldrick, 2008)'
_computing_structure_solution 'SHELXS97 (Sheldrick, 2008)'
_diffrn_ambient_temperature 293.0
_diffrn_detector_area_resol_mean 16.0874
_diffrn_measured_fraction_theta_full 0.997
_diffrn_measured_fraction_theta_max 0.997
_diffrn_measurement_device_type 'Oxford Diffraction Xcalibur Eos'
_diffrn_measurement_method \w
_diffrn_radiation_monochromator graphite
_diffrn_radiation_source 'fine-focus sealed tube'
_diffrn_radiation_type 'Mo K\a'
_diffrn_radiation_wavelength 0.7107
_diffrn_reflns_av_R_equivalents 0.0000
_diffrn_reflns_av_sigmaI/netI 0.0517
_diffrn_reflns_limit_h_max 7
_diffrn_reflns_limit_h_min -7
_diffrn_reflns_limit_k_max 10
_diffrn_reflns_limit_k_min -10
_diffrn_reflns_limit_l_max 31
_diffrn_reflns_limit_l_min -30
_diffrn_reflns_number 3982
_diffrn_reflns_theta_full 26.36
_diffrn_reflns_theta_max 26.36
_diffrn_reflns_theta_min 2.95
_exptl_absorpt_coefficient_mu 3.199
_exptl_absorpt_correction_T_max 1.0
_exptl_absorpt_correction_T_min 0.85911
_exptl_absorpt_correction_type multi-scan
_exptl_absorpt_process_details '(CrysAlis PRO; Oxford Diffraction, 2010)'
_exptl_crystal_colour colourless
_exptl_crystal_density_diffrn 1.522
_exptl_crystal_density_method 'not measured'
_exptl_crystal_description block
_exptl_crystal_F_000 592
_exptl_crystal_size_max 0.32
_exptl_crystal_size_mid 0.28
_exptl_crystal_size_min 0.22
_refine_diff_density_max 0.450
_refine_diff_density_min -0.416
_refine_ls_extinction_method none
_refine_ls_goodness_of_fit_ref 1.003
_refine_ls_hydrogen_treatment constr
_refine_ls_matrix_type full
_refine_ls_number_parameters 156
_refine_ls_number_reflns 3982
_refine_ls_number_restraints 0
_refine_ls_restrained_S_all 1.003
_refine_ls_R_factor_all 0.0800
_refine_ls_R_factor_gt 0.0554
_refine_ls_shift/su_max 0.001
_refine_ls_shift/su_mean 0.000
_refine_ls_structure_factor_coef Fsqd
_refine_ls_weighting_details 'calc w=1/[\s^2^(Fo^2^)+(0.1035P)^2^+0.0000P] where P=(Fo^2^+2Fc^2^)/3'
_refine_ls_weighting_scheme calc
_refine_ls_wR_factor_gt 0.1568
_refine_ls_wR_factor_ref 0.1637
_reflns_number_gt 2610
_reflns_number_total 3982
_reflns_threshold_expression I>2\s(I)
_cod_data_source_file xu5279.cif
_cod_data_source_block I
_cod_original_sg_symbol_H-M 'P 21/c'
_cod_database_code 2231735
_cod_database_fobs_code 2231735

loop_
_space_group_symop_id
_space_group_symop_operation_xyz
1 'x, y, z'
2 '-x, y+1/2, -z+1/2'
3 '-x, -y, -z'
4 'x, -y-1/2, z-1/2'

loop_
_atom_site_type_symbol
_atom_site_label
_atom_site_fract_x
_atom_site_fract_y
_atom_site_fract_z
_atom_site_U_iso_or_equiv
_atom_site_adp_type
_atom_site_calc_flag
_atom_site_refinement_flags
_atom_site_occupancy
_atom_site_symmetry_multiplicity
Br Br1 0.52954(11) 0.35775(8) 0.77207(3) 0.0720(3) Uani d . 1 1
O O1 0.1613(7) 0.1331(5) 0.78343(15) 0.0634(11) Uani d . 1 1
O O2 0.6766(7) 0.1821(5) 0.97133(16) 0.0691(13) Uani d . 1 1
C C1 0.2856(9) 0.1387(7) 0.8308(2) 0.0509(14) Uani d . 1 1
C C2 0.4647(9) 0.2388(6) 0.8329(2) 0.0478(14) Uani d . 1 1
C C3 0.6002(10) 0.2562(6) 0.8784(2) 0.0535(16) Uani d . 1 1
H H3 0.7197 0.3254 0.8788 0.064 Uiso calc R 1 1
C C4 0.5592(11) 0.1714(6) 0.9233(2) 0.0547(16) Uani d . 1 1
C C5 0.3786(10) 0.0679(7) 0.9211(2) 0.0605(16) Uani d . 1 1
H H5 0.3478 0.0097 0.9511 0.073 Uiso calc R 1 1
C C6 0.2472(10) 0.0511(6) 0.8754(2) 0.0548(16) Uani d . 1 1
H H6 0.1301 -0.0204 0.8744 0.066 Uiso calc R 1 1
C C7 -0.0252(9) 0.0291(9) 0.7806(2) 0.080(2) Uani d . 1 1
H H7A -0.1048 0.0410 0.7467 0.120 Uiso calc R 1 1
H H7C -0.1177 0.0575 0.8081 0.120 Uiso calc R 1 1
H H7B 0.0217 -0.0812 0.7852 0.120 Uiso calc R 1 1
C C8 0.8485(11) 0.2936(8) 0.9758(3) 0.0695(19) Uani d . 1 1
H H8B 0.7976 0.3985 0.9628 0.083 Uiso calc R 1 1
H H8A 0.9648 0.2583 0.9546 0.083 Uiso calc R 1 1
C C9 0.9321(11) 0.3061(7) 1.0329(2) 0.0573(16) Uani d . 1 1
C C10 1.1363(11) 0.2430(7) 1.0508(3) 0.0678(19) Uani d . 1 1
H H10 1.2196 0.1869 1.0276 0.081 Uiso calc R 1 1
C C11 1.2111(11) 0.2643(8) 1.1021(3) 0.072(2) Uani d . 1 1
H H11 1.3478 0.2234 1.1135 0.087 Uiso calc R 1 1
C C12 1.0936(13) 0.3434(8) 1.1375(3) 0.0714(19) Uani d . 1 1
H H12 1.1467 0.3536 1.1728 0.086 Uiso calc R 1 1
C C13 0.8960(13) 0.4075(7) 1.1202(3) 0.075(2) Uani d . 1 1
H H13 0.8154 0.4652 1.1435 0.091 Uiso calc R 1 1
C C14 0.8152(12) 0.3870(7) 1.0678(3) 0.0700(19) Uani d . 1 1
H H14 0.6792 0.4292 1.0566 0.084 Uiso calc R 1 1

loop_
_atom_site_aniso_label
_atom_site_aniso_U_11
_atom_site_aniso_U_22
_atom_site_aniso_U_33
_atom_site_aniso_U_12
_atom_site_aniso_U_13
_atom_site_aniso_U_23
Br1 0.0649(4) 0.0851(4) 0.0653(4) -0.0096(4) 0.0005(4) 0.0306(4)
O1 0.058(3) 0.078(3) 0.051(2) -0.019(2) -0.015(2) 0.005(2)
O2 0.085(3) 0.067(3) 0.052(3) -0.034(2) -0.016(2) 0.009(2)
C1 0.052(4) 0.045(3) 0.056(4) -0.002(3) 0.003(3) -0.008(3)
C2 0.050(4) 0.043(3) 0.050(4) 0.001(3) 0.003(3) 0.003(3)
C3 0.056(4) 0.045(3) 0.059(4) -0.007(3) 0.002(3) 0.006(3)
C4 0.070(4) 0.047(3) 0.047(4) -0.007(3) 0.001(3) 0.000(3)
C5 0.081(5) 0.052(3) 0.049(4) -0.021(4) 0.009(4) 0.000(3)
C6 0.060(4) 0.050(3) 0.054(4) -0.018(3) 0.001(3) -0.003(3)
C7 0.071(5) 0.102(5) 0.067(5) -0.024(4) 0.004(4) -0.010(4)
C8 0.071(5) 0.073(4) 0.065(5) -0.023(4) 0.005(4) 0.003(4)
C9 0.064(4) 0.053(3) 0.055(4) -0.021(3) 0.006(4) -0.002(3)
C10 0.059(4) 0.070(4) 0.075(5) 0.000(4) 0.008(4) -0.017(4)
C11 0.056(4) 0.079(5) 0.079(5) 0.003(4) -0.014(4) -0.007(4)
C12 0.093(6) 0.065(4) 0.054(4) -0.018(5) -0.006(4) -0.004(4)
C13 0.083(6) 0.070(4) 0.075(5) -0.008(4) 0.015(4) -0.018(4)
C14 0.059(4) 0.074(4) 0.076(5) 0.009(4) -0.003(4) 0.003(4)

loop_
_atom_type_symbol
_atom_type_description
_atom_type_scat_dispersion_real
_atom_type_scat_dispersion_imag
_atom_type_scat_source
C C 0.0033 0.0016 'International Tables Vol C Tables 4.2.6.8 and 6.1.1.4'
H H 0.0000 0.0000 'International Tables Vol C Tables 4.2.6.8 and 6.1.1.4'
Br Br -0.2901 2.4595 'International Tables Vol C Tables 4.2.6.8 and 6.1.1.4'
O O 0.0106 0.0060 'International Tables Vol C Tables 4.2.6.8 and 6.1.1.4'

loop_
_geom_angle_atom_site_label_1
_geom_angle_atom_site_label_2
_geom_angle_atom_site_label_3
_geom_angle
O1 C1 C2 116.4(5)
O1 C1 C6 125.4(5)
O1 C7 H7A 109.5
O1 C7 H7C 109.5
O1 C7 H7B 109.5
O2 C4 C3 125.7(6)
O2 C4 C5 116.0(5)
O2 C8 H8B 109.9
O2 C8 H8A 109.9
O2 C8 C9 108.9(5)
C1 O1 C7 117.0(4)
C1 C2 Br1 119.9(4)
C1 C2 C3 121.8(5)
C1 C6 H6 119.6
C2 C1 C6 118.1(5)
C2 C3 H3 120.0
C3 C2 Br1 118.3(4)
C3 C4 C5 118.3(6)
C4 O2 C8 117.2(5)
C4 C3 C2 120.1(6)
C4 C3 H3 120.0
C4 C5 H5 119.6
C5 C6 C1 120.9(5)
C5 C6 H6 119.6
C6 C5 C4 120.8(5)
C6 C5 H5 119.6
H7A C7 H7C 109.5
H7A C7 H7B 109.5
H7C C7 H7B 109.5
H8B C8 H8A 108.3
C9 C8 H8B 109.9
C9 C8 H8A 109.9
C9 C10 H10 120.3
C9 C14 C13 120.9(7)
C9 C14 H14 119.6
C10 C9 C8 121.1(6)
C10 C11 H11 118.8
C10 C11 C12 122.4(6)
C11 C10 C9 119.3(6)
C11 C10 H10 120.3
C11 C12 H12 120.7
C11 C12 C13 118.6(7)
C12 C11 H11 118.8
C12 C13 H13 119.9
C12 C13 C14 120.2(7)
C13 C12 H12 120.7
C13 C14 H14 119.6
C14 C9 C8 120.2(6)
C14 C9 C10 118.6(6)
C14 C13 H13 119.9

loop_
_geom_bond_atom_site_label_1
_geom_bond_atom_site_label_2
_geom_bond_distance
Br1 C2 1.893(5)
O1 C1 1.370(6)
O1 C7 1.430(7)
O2 C4 1.367(7)
O2 C8 1.399(7)
C1 C2 1.374(7)
C1 C6 1.377(8)
C2 C3 1.375(8)
C3 H3 0.9300
C3 C4 1.374(8)
C4 C5 1.398(8)
C5 H5 0.9300
C5 C6 1.364(8)
C6 H6 0.9300
C7 H7A 0.9600
C7 H7C 0.9600
C7 H7B 0.9600
C8 H8B 0.9700
C8 H8A 0.9700
C8 C9 1.499(8)
C9 C10 1.401(9)
C9 C14 1.356(9)
C10 H10 0.9300
C10 C11 1.354(9)
C11 H11 0.9300
C11 C12 1.360(9)
C12 H12 0.9300
C12 C13 1.365(9)
C13 H13 0.9300
C13 C14 1.387(9)
C14 H14 0.9300

loop_
_geom_hbond_atom_site_label_D
_geom_hbond_atom_site_label_H
_geom_hbond_atom_site_label_A
_geom_hbond_site_symmetry_A
_geom_hbond_distance_DH
_geom_hbond_distance_HA
_geom_hbond_distance_DA
_geom_hbond_angle_DHA
C5 H5 O2 3_657 0.93 2.54 3.453(7) 169

loop_
_geom_torsion_atom_site_label_1
_geom_torsion_atom_site_label_2
_geom_torsion_atom_site_label_3
_geom_torsion_atom_site_label_4
_geom_torsion
Br1 C2 C3 C4 -179.7(4)
O1 C1 C2 Br1 -0.7(7)
O1 C1 C2 C3 179.1(5)
O1 C1 C6 C5 -178.6(5)
O2 C4 C5 C6 178.5(6)
O2 C8 C9 C10 109.0(7)
O2 C8 C9 C14 -74.4(7)
C1 C2 C3 C4 0.5(9)
C2 C1 C6 C5 2.4(9)
C2 C3 C4 O2 -177.7(5)
C2 C3 C4 C5 0.3(9)
C3 C4 C5 C6 0.3(9)
C4 O2 C8 C9 170.9(5)
C4 C5 C6 C1 -1.7(9)
C6 C1 C2 Br1 178.4(4)
C6 C1 C2 C3 -1.8(8)
C7 O1 C1 C2 179.8(5)
C7 O1 C1 C6 0.9(8)
C8 O2 C4 C3 2.6(9)
C8 O2 C4 C5 -175.4(5)
C8 C9 C10 C11 176.5(6)
C8 C9 C14 C13 -176.3(6)
C9 C10 C11 C12 1.0(11)
C10 C9 C14 C13 0.2(9)
C10 C11 C12 C13 -2.0(11)
C11 C12 C13 C14 2.1(10)
C12 C13 C14 C9 -1.3(10)
C14 C9 C10 C11 -0.1(9)
